data_4002976
loop_
_publ_author_name
'Wiscons, Ren A.'
'Coropceanu, Veaceslav'
'Matzger, Adam J.'

_publ_section_title
;
 Quaternary Charge-Transfer Solid Solutions: Electronic Tunability through
 Stoichiometry
;
_journal_issue 17
_journal_name_full 'Chemistry of Materials'
_journal_page_first 6598
_journal_paper_doi 10.1021/acs.chemmater.9b00502
_journal_volume 31
_journal_year 2019
_chemical_formula_moiety 'C14 H12 Se, C8 Cl2 N2 O2'
_chemical_formula_sum 'C22 H12 Cl2 N2 O2 Se'
_chemical_formula_weight 486.20
_chemical_name_systematic '4,6-dimethyldibenzoselenophene 2,3-dichloro-5,6-dicyanobenzoquinone'
_space_group_crystal_system triclinic
_space_group_IT_number 2
_space_group_name_Hall '-P 1'
_space_group_name_H-M_alt 'P -1'
_symmetry_space_group_name_Hall '-P 1'
_symmetry_space_group_name_H-M 'P -1'
_atom_sites_solution_hydrogens geom
_atom_sites_solution_primary dual
_audit_creation_date 2019-02-01
_audit_creation_method
;
Olex2 1.2-ac3
(compiled 2017.01.05 svn.r3372 for Rigaku Oxford Diffraction, GUI svn.r5289)
;
_cell_angle_alpha 77.051(5)
_cell_angle_beta 88.795(4)
_cell_angle_gamma 72.485(6)
_cell_formula_units_Z 2
_cell_length_a 6.6291(5)
_cell_length_b 9.7060(7)
_cell_length_c 16.5873(7)
_cell_measurement_reflns_used 3052
_cell_measurement_temperature 298.7(5)
_cell_measurement_theta_max 67.3290
_cell_measurement_theta_min 4.8930
_cell_volume 990.66(12)
_computing_cell_refinement 'CrysAlisPro 1.171.40.5a (Rigaku OD, 2018)'
_computing_data_collection 'CrysAlisPro 1.171.40.5a (Rigaku OD, 2018)'
_computing_data_reduction 'CrysAlisPro 1.171.40.5a (Rigaku OD, 2018)'
_computing_molecular_graphics 'Olex2 (Dolomanov et al., 2009)'
_computing_publication_material 'Olex2 (Dolomanov et al., 2009)'
_computing_structure_refinement 'ShelXL (Sheldrick, 2015)'
_computing_structure_solution 'ShelXT (Sheldrick, 2015)'
_diffrn_ambient_environment air
_diffrn_ambient_temperature 298.7(5)
_diffrn_detector 'CCD plate'
_diffrn_detector_type HyPix
_diffrn_measured_fraction_theta_full 0.952
_diffrn_measured_fraction_theta_max 0.952
_diffrn_measurement_details
;
List of Runs (angles in degrees, time in seconds):

  # Type    Start    End  Width  t~exp~   \w     \q     \k     \f   Frames
--------------------------------------------------------------------------
  1  \w    -23.00  45.00   0.50   15.99    --   -0.31  88.00 -11.00  136
  2  \w     76.00 134.00   0.50   44.68    --   85.92  88.00 -11.00  116
  3  \w     80.00 105.00   0.50   44.68    --   85.92  19.00 -30.00   50
  4  \w    119.00 159.00   0.50   44.68    --   85.92  19.00 -30.00   80
  5  \w    130.00 158.00   0.50   44.68    --   85.92 125.00-120.00   56
  6  \w     73.00 125.00   0.50   44.68    --   85.92 125.00-120.00  104
  7  \w     14.00  99.00   0.50   44.68    --   85.92 -57.00-120.00  170
  8  \w     18.00  67.00   0.50   44.68    --   85.92 -88.00-128.00   98
  9  \w     -3.00  31.00   0.50   15.99    --   -0.31 -99.00  60.00   68
 10  \w    -44.00  23.00   0.50   15.99    --   -0.31 -88.00-128.00  134
 11  \w    -72.00 -13.00   0.50   44.68    --  -86.55  19.00-150.00  118
 12  \w    -70.00 -22.00   0.50   44.68    --  -86.55  88.00 -11.00   96
 13  \w   -100.00 -71.00   0.50   44.68    --  -86.55  88.00 -11.00   58
 14  \w   -107.00 -15.00   0.50   44.68    --  -86.55  77.00-120.00  184
 15  \w   -134.00 -84.00   0.50   44.68    --  -86.55 -88.00-128.00  100
 16  \w    -75.00 -14.00   0.50   44.68    --  -86.55  19.00 150.00  122
 17  \w     81.00 114.00   0.50   44.68    --   85.92-125.00  90.00   66
 18  \w     17.00  79.00   0.50   44.68    --   85.92-125.00  90.00  124
 19  \w     18.00 109.00   0.50   44.68    --   85.92 -99.00  90.00  182
;
_diffrn_measurement_device 'four-circle diffractometer'
_diffrn_measurement_device_type 'XtaLAB Synergy, Single source at home/near, HyPix'
_diffrn_measurement_method '\w scans'
_diffrn_orient_matrix_type 'CrysAlisPro convention (1999,Acta A55,543-557)'
_diffrn_orient_matrix_UB_11 0.1712752000
_diffrn_orient_matrix_UB_12 -0.1224338000
_diffrn_orient_matrix_UB_13 -0.0298073000
_diffrn_orient_matrix_UB_21 0.1341936000
_diffrn_orient_matrix_UB_22 -0.0326619000
_diffrn_orient_matrix_UB_23 0.0806874000
_diffrn_orient_matrix_UB_31 -0.1104113000
_diffrn_orient_matrix_UB_32 -0.1147581000
_diffrn_orient_matrix_UB_33 0.0413006000
_diffrn_radiation_monochromator mirror
_diffrn_radiation_probe x-ray
_diffrn_radiation_type CuK\a
_diffrn_radiation_wavelength 1.54184
_diffrn_reflns_av_R_equivalents 0.0325
_diffrn_reflns_av_unetI/netI 0.0366
_diffrn_reflns_Laue_measured_fraction_full 0.952
_diffrn_reflns_Laue_measured_fraction_max 0.952
_diffrn_reflns_limit_h_max 7
_diffrn_reflns_limit_h_min -7
_diffrn_reflns_limit_k_max 11
_diffrn_reflns_limit_k_min -11
_diffrn_reflns_limit_l_max 19
_diffrn_reflns_limit_l_min -14
_diffrn_reflns_number 7207
_diffrn_reflns_point_group_measured_fraction_full 0.952
_diffrn_reflns_point_group_measured_fraction_max 0.952
_diffrn_reflns_theta_full 66.581
_diffrn_reflns_theta_max 66.581
_diffrn_reflns_theta_min 4.908
_diffrn_source 'micro-focus sealed X-ray tube'
_diffrn_source_type 'PhotonJet (Cu) X-ray Source'
_exptl_absorpt_coefficient_mu 5.233
_exptl_absorpt_correction_T_max 1.00000
_exptl_absorpt_correction_T_min 0.77852
_exptl_absorpt_correction_type multi-scan
_exptl_absorpt_process_details
;
CrysAlisPro 1.171.40.5a (Rigaku Oxford Diffraction, 2018)
Empirical absorption correction using spherical harmonics,
 implemented in SCALE3 ABSPACK scaling algorithm.
;
_exptl_crystal_colour 'dark violet'
_exptl_crystal_colour_modifier dark
_exptl_crystal_colour_primary violet
_exptl_crystal_density_diffrn 1.630
_exptl_crystal_description needle
_exptl_crystal_F_000 484
_exptl_crystal_recrystallization_method
'undergoes a single-crystal to single-crystal transition from the acetonitrile solvate'
_exptl_crystal_size_max 0.177
_exptl_crystal_size_mid 0.035
_exptl_crystal_size_min 0.017
_refine_diff_density_max 1.936
_refine_diff_density_min -0.509
_refine_diff_density_rms 0.132
_refine_ls_extinction_method none
_refine_ls_goodness_of_fit_ref 1.105
_refine_ls_hydrogen_treatment constr
_refine_ls_matrix_type full
_refine_ls_number_parameters 319
_refine_ls_number_reflns 3319
_refine_ls_number_restraints 0
_refine_ls_restrained_S_all 1.105
_refine_ls_R_factor_all 0.0844
_refine_ls_R_factor_gt 0.0755
_refine_ls_shift/su_max 0.000
_refine_ls_shift/su_mean 0.000
_refine_ls_structure_factor_coef Fsqd
_refine_ls_weighting_details 'w=1/[\s^2^(Fo^2^)+(0.1324P)^2^+1.5061P] where P=(Fo^2^+2Fc^2^)/3'
_refine_ls_weighting_scheme calc
_refine_ls_wR_factor_gt 0.2017
_refine_ls_wR_factor_ref 0.2098
_reflns_Friedel_coverage 0.000
_reflns_number_gt 2902
_reflns_number_total 3319
_reflns_threshold_expression 'I > 2\s(I)'
_cod_data_source_file cm9b00502_si_007.cif
_cod_data_source_block exp_731
_cod_original_cell_volume 990.67(12)
_cod_database_code 4002976
_shelx_shelxl_version_number 2017/1
_chemical_oxdiff_formula 'C44 H24 Cl4 N4 O4 Se2 '
_shelx_space_group_comment
;
The symmetry employed for this shelxl refinement is uniquely defined
by the following loop, which should always be used as a source of
symmetry information in preference to the above space-group names.
They are only intended as comments.
;
_diffrn_oxdiff_ac3_digest_frames
;
0131e38192e20b96957e86a481bb45743602062e164
;
_reflns_odcompleteness_completeness 98.06
_reflns_odcompleteness_iscentric 1
_reflns_odcompleteness_theta 61.08
_olex2_refinement_description
;
1. Fixed Uiso
 At 1.2 times of:
  All C(H) groups
 At 1.5 times of:
  All C(H,H,H) groups
2. Others
 Sof(Cl1A)=Sof(Cl2A)=Sof(N2A)=Sof(C21A)=Sof(C22A)=Sof(N1A)=1-FVAR(1)
 Sof(Cl1B)=Sof(C21B)=Sof(N1B)=Sof(N2B)=Sof(C22B)=Sof(Cl2B)=FVAR(1)
3.a Aromatic/amide H refined with riding coordinates:
 C2(H2), C10(H10), C1(H1), C8(H8), C9(H9), C3(H3)
3.b Idealised Me refined as rotating group:
 C14(H14A,H14B,H14C), C13(H13A,H13B,H13C)
;
_olex2_submission_special_instructions 'No special instructions were received'
_oxdiff_exptl_absorpt_empirical_details
;
Empirical correction (ABSPACK) includes:
- Absorption correction using spherical harmonics
- Frame scaling
;
_oxdiff_exptl_absorpt_empirical_full_max 2.067
_oxdiff_exptl_absorpt_empirical_full_min 0.604

loop_
_space_group_symop_operation_xyz
'x, y, z'
'-x, -y, -z'

loop_
_atom_site_label
_atom_site_type_symbol
_atom_site_fract_x
_atom_site_fract_y
_atom_site_fract_z
_atom_site_U_iso_or_equiv
_atom_site_adp_type
_atom_site_occupancy
_atom_site_site_symmetry_order
_atom_site_calc_flag
_atom_site_refinement_flags_posn
_atom_site_refinement_flags_occupancy
_atom_site_disorder_assembly
_atom_site_disorder_group
Se1 Se 0.62191(10) 0.38075(7) 0.11803(4) 0.0515(3) Uani 1 1 d . . . .
Cl1A Cl 0.1821(15) 0.2458(13) 0.0781(6) 0.063(2) Uani 0.46(2) 1 d . P A 1
Cl1B Cl 0.2852(16) -0.0199(10) 0.4323(7) 0.087(3) Uani 0.54(2) 1 d . P A 2
Cl2A Cl 0.0381(12) 0.5606(10) 0.1156(7) 0.063(2) Uani 0.46(2) 1 d . P A 1
N2A N 0.159(9) 0.316(7) 0.493(3) 0.099(14) Uani 0.46(2) 1 d . P A 1
O1 O 0.2855(9) 0.0051(5) 0.2436(4) 0.0796(15) Uani 1 1 d . . . .
C12 C 0.6351(10) 0.3400(7) 0.2886(4) 0.0479(13) Uani 1 1 d . . . .
O2 O 0.0439(9) 0.5432(6) 0.3072(4) 0.0841(16) Uani 1 1 d . . . .
C6 C 0.7055(9) 0.1885(7) 0.1881(4) 0.0490(13) Uani 1 1 d . . . .
C11 C 0.7038(9) 0.1901(6) 0.2724(4) 0.0458(13) Uani 1 1 d . . . .
C2 C 0.5530(13) 0.5238(8) 0.3679(5) 0.0686(19) Uani 1 1 d . . . .
H2 H 0.541534 0.548817 0.419102 0.082 Uiso 1 1 calc R . . .
C14 C 0.7687(13) 0.0542(9) 0.0718(5) 0.0670(18) Uani 1 1 d . . . .
H14A H 0.625428 0.087249 0.049396 0.101 Uiso 1 1 calc GR . . .
H14B H 0.836928 -0.044618 0.065024 0.101 Uiso 1 1 calc GR . . .
H14C H 0.843812 0.119581 0.043184 0.101 Uiso 1 1 calc GR . . .
C16 C 0.2177(12) 0.1485(9) 0.3432(6) 0.074(2) Uani 1 1 d . . . .
C15 C 0.2289(11) 0.1272(8) 0.2576(6) 0.070(2) Uani 1 1 d . . . .
C4 C 0.5189(10) 0.6043(7) 0.2177(4) 0.0562(15) Uani 1 1 d . . . .
C10 C 0.7633(11) 0.0571(7) 0.3312(4) 0.0560(15) Uani 1 1 d . . . .
H10 H 0.761074 0.056590 0.387324 0.067 Uiso 1 1 calc R . . .
C1 C 0.6186(11) 0.3776(8) 0.3647(4) 0.0603(16) Uani 1 1 d . . . .
H1 H 0.652041 0.303935 0.413315 0.072 Uiso 1 1 calc R . . .
C13 C 0.4636(12) 0.7220(7) 0.1405(5) 0.0666(18) Uani 1 1 d . . . .
H13A H 0.444251 0.816725 0.153296 0.100 Uiso 1 1 calc GR . . .
H13B H 0.334790 0.721737 0.115246 0.100 Uiso 1 1 calc GR . . .
H13C H 0.575727 0.703896 0.103048 0.100 Uiso 1 1 calc GR . . .
C8 C 0.8279(11) -0.0739(7) 0.2223(5) 0.0625(17) Uani 1 1 d . . . .
H8 H 0.870912 -0.163821 0.206274 0.075 Uiso 1 1 calc R . . .
C9 C 0.8264(12) -0.0759(8) 0.3054(5) 0.0655(18) Uani 1 1 d . . . .
H9 H 0.867450 -0.165853 0.344323 0.079 Uiso 1 1 calc R . . .
C7 C 0.7688(10) 0.0546(7) 0.1622(4) 0.0530(14) Uani 1 1 d . . . .
C3 C 0.5031(13) 0.6355(8) 0.2962(5) 0.0701(19) Uani 1 1 d . . . .
H3 H 0.457852 0.733956 0.300481 0.084 Uiso 1 1 calc R . . .
C18 C 0.0978(11) 0.4213(8) 0.2939(6) 0.075(2) Uani 1 1 d . . . .
C20 C 0.1718(11) 0.2634(8) 0.1915(5) 0.0656(18) Uani 1 1 d . . . .
C17 C 0.1568(12) 0.2841(9) 0.3611(6) 0.076(2) Uani 1 1 d . . . .
C19 C 0.1103(11) 0.3991(8) 0.2078(6) 0.069(2) Uani 1 1 d . . . .
C5 C 0.5861(9) 0.4535(7) 0.2158(4) 0.0502(13) Uani 1 1 d . . . .
C21B C 0.186(3) 0.230(2) 0.120(2) 0.062(6) Uani 0.54(2) 1 d . P A 2
N1B N 0.202(5) 0.207(3) 0.061(2) 0.072(7) Uani 0.54(2) 1 d . P A 2
C21A C 0.270(4) 0.026(3) 0.3933(17) 0.064(6) Uani 0.46(2) 1 d . P A 1
C22A C 0.147(4) 0.315(2) 0.4250(19) 0.070(6) Uani 0.46(2) 1 d . P A 1
N2B N 0.016(3) 0.626(3) 0.1077(14) 0.058(4) Uani 0.54(2) 1 d . P A 2
C22B C 0.055(3) 0.528(3) 0.1566(18) 0.056(5) Uani 0.54(2) 1 d . P A 2
Cl2B Cl 0.136(2) 0.3027(18) 0.4710(10) 0.093(3) Uani 0.54(2) 1 d . P A 2
N1A N 0.314(6) -0.081(3) 0.446(3) 0.089(9) Uani 0.46(2) 1 d . P A 1

loop_
_atom_site_aniso_label
_atom_site_aniso_U_11
_atom_site_aniso_U_22
_atom_site_aniso_U_33
_atom_site_aniso_U_23
_atom_site_aniso_U_13
_atom_site_aniso_U_12
Se1 0.0615(5) 0.0469(4) 0.0423(4) -0.0083(3) -0.0004(3) -0.0119(3)
Cl1A 0.069(3) 0.069(5) 0.051(5) -0.021(4) 0.005(3) -0.018(3)
Cl1B 0.106(4) 0.076(6) 0.063(5) 0.006(6) -0.009(4) -0.019(5)
Cl2A 0.068(3) 0.050(4) 0.061(4) 0.004(5) -0.006(3) -0.013(3)
N2A 0.13(2) 0.12(3) 0.04(2) 0.003(15) -0.016(14) -0.050(17)
O1 0.084(4) 0.048(3) 0.105(4) -0.028(3) 0.004(3) -0.009(2)
C12 0.055(3) 0.046(3) 0.042(3) -0.013(2) 0.007(2) -0.013(3)
O2 0.084(4) 0.052(3) 0.122(5) -0.044(3) 0.009(3) -0.011(2)
C6 0.044(3) 0.052(3) 0.052(3) -0.016(3) 0.005(2) -0.014(2)
C11 0.049(3) 0.041(3) 0.048(3) -0.010(2) 0.001(2) -0.014(2)
C2 0.093(5) 0.061(4) 0.060(4) -0.030(3) 0.010(4) -0.023(4)
C14 0.080(5) 0.064(4) 0.062(4) -0.032(3) 0.011(3) -0.016(4)
C16 0.056(4) 0.059(5) 0.107(6) -0.026(5) 0.003(4) -0.013(3)
C15 0.048(4) 0.050(4) 0.113(6) -0.029(4) 0.003(4) -0.007(3)
C4 0.056(3) 0.047(3) 0.065(4) -0.017(3) 0.007(3) -0.011(3)
C10 0.069(4) 0.047(3) 0.047(3) -0.010(3) 0.002(3) -0.011(3)
C1 0.076(4) 0.052(4) 0.051(4) -0.013(3) 0.003(3) -0.017(3)
C13 0.075(4) 0.041(3) 0.075(5) -0.004(3) 0.000(4) -0.012(3)
C8 0.074(4) 0.045(4) 0.069(4) -0.020(3) 0.002(3) -0.012(3)
C9 0.077(5) 0.042(3) 0.070(5) -0.006(3) -0.001(3) -0.013(3)
C7 0.055(3) 0.048(3) 0.058(4) -0.022(3) 0.007(3) -0.013(3)
C3 0.088(5) 0.047(4) 0.077(5) -0.026(3) 0.005(4) -0.015(3)
C18 0.053(4) 0.052(4) 0.122(7) -0.031(4) -0.002(4) -0.011(3)
C20 0.051(4) 0.062(4) 0.089(6) -0.034(4) 0.004(3) -0.013(3)
C17 0.060(4) 0.068(5) 0.103(7) -0.037(5) 0.001(4) -0.014(4)
C19 0.049(4) 0.045(4) 0.113(6) -0.023(4) 0.005(4) -0.010(3)
C5 0.047(3) 0.047(3) 0.054(3) -0.009(3) -0.005(2) -0.013(3)
C21B 0.052(8) 0.046(9) 0.079(17) 0.005(11) 0.001(11) -0.014(6)
N1B 0.061(9) 0.063(12) 0.10(2) -0.046(9) 0.009(9) -0.012(8)
C21A 0.088(12) 0.061(16) 0.041(11) -0.012(12) 0.002(11) -0.019(11)
C22A 0.090(13) 0.068(11) 0.048(15) -0.012(11) -0.003(11) -0.018(9)
N2B 0.069(9) 0.051(10) 0.049(8) -0.010(10) -0.006(6) -0.012(9)
C22B 0.052(8) 0.066(15) 0.058(11) -0.029(12) 0.001(9) -0.017(8)
Cl2B 0.111(5) 0.106(4) 0.055(9) -0.022(5) -0.006(5) -0.020(3)
N1A 0.098(16) 0.068(18) 0.09(2) 0.004(17) -0.012(12) -0.017(16)

loop_
_atom_type_symbol
_atom_type_description
_atom_type_scat_dispersion_real
_atom_type_scat_dispersion_imag
_atom_type_scat_source
C C 0.0181 0.0091 'International Tables Vol C Tables 4.2.6.8 and 6.1.1.4'
H H 0.0000 0.0000 'International Tables Vol C Tables 4.2.6.8 and 6.1.1.4'
Cl Cl 0.3639 0.7018 'International Tables Vol C Tables 4.2.6.8 and 6.1.1.4'
N N 0.0311 0.0180 'International Tables Vol C Tables 4.2.6.8 and 6.1.1.4'
O O 0.0492 0.0322 'International Tables Vol C Tables 4.2.6.8 and 6.1.1.4'
Se Se -0.7943 1.1372 'International Tables Vol C Tables 4.2.6.8 and 6.1.1.4'

loop_
_exptl_crystal_face_index_h
_exptl_crystal_face_index_k
_exptl_crystal_face_index_l
_exptl_crystal_face_perp_dist
0 6 1 0.0010
0 -6 -1 0.0261
-3 -5 3 0.0705
0 4 10 0.0093
0 -4 -10 0.0074
-4 -2 2 0.0814
4 2 -2 0.0802
0 -4 6 0.0276

loop_
_geom_angle_atom_site_label_1
_geom_angle_atom_site_label_2
_geom_angle_atom_site_label_3
_geom_angle
C6 Se1 C5 86.7(3)
C1 C12 C11 127.6(6)
C1 C12 C5 119.2(6)
C5 C12 C11 113.2(5)
C11 C6 Se1 113.0(4)
C11 C6 C7 121.2(6)
C7 C6 Se1 125.8(5)
C6 C11 C12 114.0(5)
C10 C11 C12 126.5(5)
C10 C11 C6 119.5(5)
C1 C2 H2 119.4
C1 C2 C3 121.2(6)
C3 C2 H2 119.4
H14A C14 H14B 109.5
H14A C14 H14C 109.5
H14B C14 H14C 109.5
C7 C14 H14A 109.5
C7 C14 H14B 109.5
C7 C14 H14C 109.5
C15 C16 Cl1B 119.0(6)
C17 C16 Cl1B 118.0(9)
C17 C16 C15 123.0(8)
C21A C16 C15 109.8(12)
C21A C16 C17 127.2(13)
O1 C15 C16 121.4(8)
O1 C15 C20 122.6(8)
C20 C15 C16 115.9(6)
C3 C4 C13 122.5(6)
C3 C4 C5 116.1(6)
C5 C4 C13 121.3(6)
C11 C10 H10 120.3
C11 C10 C9 119.3(6)
C9 C10 H10 120.3
C12 C1 H1 120.2
C2 C1 C12 119.6(6)
C2 C1 H1 120.2
C4 C13 H13A 109.5
C4 C13 H13B 109.5
C4 C13 H13C 109.5
H13A C13 H13B 109.5
H13A C13 H13C 109.5
H13B C13 H13C 109.5
C9 C8 H8 118.6
C7 C8 H8 118.6
C7 C8 C9 122.8(6)
C10 C9 H9 120.1
C8 C9 C10 119.8(6)
C8 C9 H9 120.1
C6 C7 C14 120.7(6)
C8 C7 C6 117.3(6)
C8 C7 C14 122.0(6)
C2 C3 C4 121.8(6)
C2 C3 H3 119.1
C4 C3 H3 119.1
O2 C18 C17 122.7(9)
O2 C18 C19 121.3(8)
C17 C18 C19 116.0(7)
C15 C20 Cl1A 118.6(6)
C19 C20 Cl1A 119.2(8)
C19 C20 C15 122.1(8)
C21B C20 C15 110.1(10)
C21B C20 C19 127.8(11)
C16 C17 C18 120.8(9)
C16 C17 Cl2B 120.7(10)
C18 C17 Cl2B 118.5(7)
C22A C17 C16 129.2(14)
C22A C17 C18 110.0(13)
C18 C19 Cl2A 121.5(6)
C20 C19 Cl2A 116.3(8)
C20 C19 C18 122.2(8)
C22B C19 C18 108.7(10)
C22B C19 C20 129.1(12)
C12 C5 Se1 113.1(4)
C4 C5 Se1 124.7(5)
C4 C5 C12 122.1(6)
N1B C21B C20 177(3)
N1A C21A C16 173(3)
N2A C22A C17 167(4)
N2B C22B C19 172.1(18)

loop_
_geom_bond_atom_site_label_1
_geom_bond_atom_site_label_2
_geom_bond_distance
Se1 C6 1.890(6)
Se1 C5 1.892(6)
Cl1A C20 1.925(12)
Cl1B C16 1.887(12)
Cl2A C19 1.879(11)
N2A C22A 1.13(6)
O1 C15 1.205(8)
C12 C11 1.472(8)
C12 C1 1.384(9)
C12 C5 1.408(9)
O2 C18 1.198(9)
C6 C11 1.401(8)
C6 C7 1.402(8)
C11 C10 1.386(8)
C2 H2 0.9300
C2 C1 1.366(10)
C2 C3 1.387(11)
C14 H14A 0.9600
C14 H14B 0.9600
C14 H14C 0.9600
C14 C7 1.499(9)
C16 C15 1.477(12)
C16 C17 1.354(11)
C16 C21A 1.25(3)
C15 C20 1.469(11)
C4 C13 1.480(10)
C4 C3 1.396(10)
C4 C5 1.403(9)
C10 H10 0.9300
C10 C9 1.392(9)
C1 H1 0.9300
C13 H13A 0.9600
C13 H13B 0.9600
C13 H13C 0.9600
C8 H8 0.9300
C8 C9 1.374(10)
C8 C7 1.367(9)
C9 H9 0.9300
C3 H3 0.9300
C18 C17 1.486(12)
C18 C19 1.488(12)
C20 C19 1.344(10)
C20 C21B 1.29(4)
C17 C22A 1.16(3)
C17 Cl2B 1.870(18)
C19 C22B 1.30(3)
C21B N1B 1.04(5)
C21A N1A 1.16(5)
N2B C22B 1.07(5)

loop_
_exptl_oxdiff_crystal_face_indexfrac_h
_exptl_oxdiff_crystal_face_indexfrac_k
_exptl_oxdiff_crystal_face_indexfrac_l
_exptl_oxdiff_crystal_face_x
_exptl_oxdiff_crystal_face_y
_exptl_oxdiff_crystal_face_z
-0.2264 6.1232 1.0057 -0.8184 -0.1492 -0.6362
0.3126 -6.0549 -1.4030 0.8367 0.1265 0.6024
-2.9423 -4.7949 3.0228 -0.0070 0.0057 1.0000
-0.2763 3.7739 9.5298 -0.7934 0.6086 -0.0090
0.2763 -3.7739 -9.5298 0.7934 -0.6086 0.0090
-3.9997 -1.9992 1.9999 -0.4999 -0.3101 0.7536
3.9997 1.9992 -1.9999 0.4999 0.3101 -0.7536
0.0013 -3.9987 6.0009 0.3109 0.6150 0.7066
